data_4077874
loop_
_publ_author_name
'Busetto, Luigi'
'Mazzoni, Rita'
'Salmi, Mauro'
'Zacchini, Stefano'
'Zanotti, Valerio'

_publ_section_title
;
 Ferrocenes Containing a Pendant Propargylic Chain Obtained via Addition
 of Propargyl Alcohol to \m-Vinyliminium Ligands in Diiron Complexes
;
_journal_issue 7
_journal_name_full Organometallics
_journal_page_first 2667
_journal_paper_doi 10.1021/om200904s
_journal_volume 31
_journal_year 2012
_chemical_formula_sum 'C26 H27 Fe2 N O'
_chemical_formula_weight 481.19
_chemical_name_systematic
; 
 ? 
;
_space_group_IT_number 2
_symmetry_cell_setting triclinic
_symmetry_space_group_name_Hall '-P 1'
_symmetry_space_group_name_H-M 'P -1'
_atom_sites_solution_hydrogens geom
_atom_sites_solution_primary direct
_atom_sites_solution_secondary difmap
_audit_creation_method SHELXL-97
_cell_angle_alpha 105.555(2)
_cell_angle_beta 95.967(2)
_cell_angle_gamma 101.465(2)
_cell_formula_units_Z 2
_cell_length_a 7.9265(11)
_cell_length_b 9.8809(13)
_cell_length_c 15.145(2)
_cell_measurement_reflns_used 5407
_cell_measurement_temperature 295(2)
_cell_measurement_theta_max 27.0115
_cell_measurement_theta_min 2.202
_cell_volume 1104.3(3)
_computing_structure_refinement 'SHELXL-97 (Sheldrick, 1997)'
_computing_structure_solution 'SHELXS-97 (Sheldrick, 1990)'
_diffrn_ambient_temperature 295(2)
_diffrn_measured_fraction_theta_full 0.989
_diffrn_measured_fraction_theta_max 0.989
_diffrn_radiation_monochromator graphite
_diffrn_radiation_source 'fine-focus sealed tube'
_diffrn_radiation_type MoK\a
_diffrn_radiation_wavelength 0.71073
_diffrn_reflns_av_R_equivalents 0.0265
_diffrn_reflns_av_sigmaI/netI 0.0296
_diffrn_reflns_limit_h_max 9
_diffrn_reflns_limit_h_min -9
_diffrn_reflns_limit_k_max 12
_diffrn_reflns_limit_k_min -12
_diffrn_reflns_limit_l_max 18
_diffrn_reflns_limit_l_min -18
_diffrn_reflns_number 11249
_diffrn_reflns_theta_full 26.00
_diffrn_reflns_theta_max 26.00
_diffrn_reflns_theta_min 1.42
_exptl_absorpt_coefficient_mu 1.331
_exptl_absorpt_correction_T_max 0.8674
_exptl_absorpt_correction_T_min 0.7957
_exptl_absorpt_correction_type empirical
_exptl_crystal_colour orange
_exptl_crystal_density_diffrn 1.447
_exptl_crystal_density_method 'not measured'
_exptl_crystal_description prism
_exptl_crystal_F_000 500
_exptl_crystal_size_max 0.18
_exptl_crystal_size_mid 0.13
_exptl_crystal_size_min 0.11
_refine_diff_density_max 0.565
_refine_diff_density_min -0.250
_refine_diff_density_rms 0.065
_refine_ls_extinction_method none
_refine_ls_goodness_of_fit_ref 1.040
_refine_ls_hydrogen_treatment constr
_refine_ls_matrix_type full
_refine_ls_number_parameters 271
_refine_ls_number_reflns 4289
_refine_ls_number_restraints 150
_refine_ls_restrained_S_all 1.087
_refine_ls_R_factor_all 0.0460
_refine_ls_R_factor_gt 0.0362
_refine_ls_shift/su_max 0.001
_refine_ls_shift/su_mean 0.000
_refine_ls_structure_factor_coef Fsqd
_refine_ls_weighting_details 'calc w=1/[\s^2^(Fo^2^)+(0.0653P)^2^+0.3643P] where P=(Fo^2^+2Fc^2^)/3'
_refine_ls_weighting_scheme calc
_refine_ls_wR_factor_gt 0.1020
_refine_ls_wR_factor_ref 0.1099
_reflns_number_gt 3549
_reflns_number_total 4289
_reflns_threshold_expression >2sigma(I)
_cod_data_source_file om200904s_si_002.cif
_cod_data_source_block p-1
_cod_original_sg_symbol_H-M P-1
_cod_database_code 4077874

loop_
_symmetry_equiv_pos_as_xyz
'x, y, z'
'-x, -y, -z'

loop_
_atom_site_label
_atom_site_type_symbol
_atom_site_fract_x
_atom_site_fract_y
_atom_site_fract_z
_atom_site_U_iso_or_equiv
_atom_site_adp_type
_atom_site_occupancy
_atom_site_symmetry_multiplicity
_atom_site_calc_flag
_atom_site_refinement_flags
C16 C -0.1303(4) 0.3691(3) 0.1819(2) 0.0550(7) Uani 1 1 d U
H16 H -0.1145 0.2921 0.2034 0.066 Uiso 1 1 calc R
C17 C -0.1026(4) 0.3852(3) 0.0945(2) 0.0559(8) Uani 1 1 d U
H17 H -0.0660 0.3207 0.0478 0.067 Uiso 1 1 calc R
C18 C -0.1411(4) 0.5185(4) 0.0910(2) 0.0578(8) Uani 1 1 d U
H18 H -0.1341 0.5567 0.0413 0.069 Uiso 1 1 calc R
C19 C -0.1915(4) 0.5820(3) 0.1752(2) 0.0565(7) Uani 1 1 d U
H19 H -0.2231 0.6701 0.1914 0.068 Uiso 1 1 calc R
C20 C -0.1860(4) 0.4903(3) 0.2307(2) 0.0561(8) Uani 1 1 d U
H20 H -0.2145 0.5065 0.2901 0.067 Uiso 1 1 calc R
C11 C 0.3050(4) 0.5506(4) 0.1817(3) 0.0689(10) Uani 1 1 d U
H11 H 0.3404 0.4836 0.1360 0.083 Uiso 1 1 calc R
C12 C 0.2790(4) 0.5381(3) 0.2702(3) 0.0651(9) Uani 1 1 d U
H12 H 0.2935 0.4619 0.2929 0.078 Uiso 1 1 calc R
C13 C 0.2266(4) 0.6631(3) 0.3182(2) 0.0524(7) Uani 1 1 d U
H13 H 0.2005 0.6827 0.3781 0.063 Uiso 1 1 calc R
C14 C 0.2205(3) 0.7545(3) 0.25879(19) 0.0432(6) Uani 1 1 d U
C15 C 0.2683(4) 0.6819(3) 0.1736(2) 0.0552(8) Uani 1 1 d U
H15 H 0.2744 0.7150 0.1217 0.066 Uiso 1 1 calc R
C3 C 0.1770(3) 0.8958(3) 0.28658(17) 0.0383(5) Uani 1 1 d U
C4 C 0.1419(3) 0.9895(3) 0.23296(18) 0.0409(6) Uani 1 1 d U
C5 C 0.1099(3) 1.1154(3) 0.29584(18) 0.0430(6) Uani 1 1 d U
H5 H 0.0849 1.1944 0.2795 0.052 Uiso 1 1 calc R
C1 C 0.1221(3) 1.1008(3) 0.38644(18) 0.0410(6) Uani 1 1 d U
C2 C 0.1693(3) 0.9678(3) 0.38103(17) 0.0396(5) Uani 1 1 d U
H2 H 0.1917 0.9330 0.4312 0.048 Uiso 1 1 calc R
C6 C 0.5597(5) 1.1183(5) 0.2624(3) 0.0853(12) Uani 1 1 d U
H6 H 0.5547 1.0851 0.1984 0.102 Uiso 1 1 calc R
C7 C 0.5932(4) 1.0455(5) 0.3238(4) 0.0845(12) Uani 1 1 d U
H7 H 0.6157 0.9539 0.3087 0.101 Uiso 1 1 calc R
C8 C 0.5887(5) 1.1287(6) 0.4124(4) 0.0986(15) Uani 1 1 d U
H8 H 0.6061 1.1032 0.4669 0.118 Uiso 1 1 calc R
C9 C 0.5528(5) 1.2593(6) 0.4048(4) 0.1088(17) Uani 1 1 d U
H9 H 0.5432 1.3371 0.4531 0.131 Uiso 1 1 calc R
C10 C 0.5344(5) 1.2494(5) 0.3110(5) 0.0970(14) Uani 1 1 d U
H10 H 0.5091 1.3200 0.2852 0.116 Uiso 1 1 calc R
C21 C 0.1869(5) 1.1966(4) 0.5535(2) 0.0640(9) Uani 1 1 d .
H21A H 0.1540 1.2624 0.6042 0.096 Uiso 1 1 calc R
H21B H 0.3095 1.2276 0.5532 0.096 Uiso 1 1 calc R
H21C H 0.1620 1.1013 0.5606 0.096 Uiso 1 1 calc R
C22 C 0.0771(6) 1.3355(4) 0.4598(3) 0.0780(11) Uani 1 1 d .
H22A H 0.0525 1.3914 0.5173 0.117 Uiso 1 1 calc R
H22B H -0.0146 1.3253 0.4102 0.117 Uiso 1 1 calc R
H22C H 0.1860 1.3837 0.4477 0.117 Uiso 1 1 calc R
C23 C 0.1371(4) 0.9688(3) 0.13106(19) 0.0498(7) Uani 1 1 d U
H23A H 0.1526 1.0624 0.1200 0.060 Uiso 1 1 calc R
H23B H 0.2342 0.9285 0.1120 0.060 Uiso 1 1 calc R
C24 C -0.1658(4) 0.9367(4) 0.0897(2) 0.0567(7) Uani 1 1 d U
H24A H -0.1459 1.0287 0.0763 0.068 Uiso 1 1 calc R
H24B H -0.1805 0.9541 0.1543 0.068 Uiso 1 1 calc R
C25 C -0.3226(4) 0.8395(4) 0.0300(2) 0.0612(8) Uani 1 1 d U
C26 C -0.4496(5) 0.7623(5) -0.0174(3) 0.0878(13) Uani 1 1 d U
H26 H -0.5508 0.7008 -0.0552 0.105 Uiso 1 1 calc R
Fe2 Fe 0.05473(5) 0.55369(4) 0.19847(2) 0.04069(14) Uani 1 1 d .
Fe1 Fe 0.35428(5) 1.08992(4) 0.33096(3) 0.04083(14) Uani 1 1 d .
N1 N 0.0886(3) 1.1943(3) 0.46624(16) 0.0506(6) Uani 1 1 d .
O1 O -0.0219(3) 0.8758(2) 0.07487(12) 0.0502(5) Uani 1 1 d .

loop_
_atom_site_aniso_label
_atom_site_aniso_U_11
_atom_site_aniso_U_22
_atom_site_aniso_U_33
_atom_site_aniso_U_23
_atom_site_aniso_U_13
_atom_site_aniso_U_12
C16 0.0580(18) 0.0376(14) 0.0628(18) 0.0137(13) 0.0018(14) 0.0020(13)
C17 0.0518(17) 0.0479(16) 0.0511(16) -0.0039(13) 0.0058(13) 0.0000(13)
C18 0.0541(17) 0.0592(18) 0.0527(17) 0.0198(14) -0.0030(13) -0.0017(14)
C19 0.0446(16) 0.0426(15) 0.078(2) 0.0138(14) 0.0071(14) 0.0065(13)
C20 0.0522(17) 0.0497(16) 0.0552(17) 0.0047(13) 0.0160(13) -0.0024(13)
C11 0.0479(17) 0.0530(18) 0.092(3) -0.0054(17) 0.0137(17) 0.0159(15)
C12 0.0563(18) 0.0428(16) 0.086(2) 0.0078(15) -0.0114(17) 0.0155(14)
C13 0.0558(17) 0.0416(15) 0.0514(16) 0.0088(12) -0.0088(13) 0.0085(13)
C14 0.0380(13) 0.0377(13) 0.0457(14) 0.0056(11) 0.0008(11) 0.0025(11)
C15 0.0462(16) 0.0459(16) 0.0623(18) 0.0007(13) 0.0187(13) 0.0015(13)
C3 0.0371(13) 0.0347(12) 0.0372(13) 0.0078(10) 0.0021(10) 0.0007(10)
C4 0.0354(13) 0.0439(14) 0.0394(13) 0.0106(11) 0.0009(10) 0.0056(11)
C5 0.0400(14) 0.0420(14) 0.0454(14) 0.0131(11) 0.0001(11) 0.0097(11)
C1 0.0403(13) 0.0369(13) 0.0414(13) 0.0083(10) 0.0035(11) 0.0050(11)
C2 0.0431(14) 0.0360(13) 0.0361(12) 0.0098(10) 0.0022(10) 0.0044(11)
C6 0.0427(18) 0.109(3) 0.104(3) 0.033(3) 0.0241(19) 0.009(2)
C7 0.0394(17) 0.076(2) 0.133(4) 0.025(2) 0.003(2) 0.0146(17)
C8 0.047(2) 0.129(4) 0.103(3) 0.041(3) -0.022(2) -0.007(2)
C9 0.052(2) 0.080(3) 0.143(4) -0.025(3) 0.011(2) -0.019(2)
C10 0.050(2) 0.079(3) 0.179(4) 0.069(3) 0.030(3) 0.0046(19)
C21 0.078(2) 0.063(2) 0.0404(16) 0.0003(14) 0.0062(15) 0.0168(17)
C22 0.113(3) 0.0515(19) 0.074(2) 0.0091(17) 0.023(2) 0.039(2)
C23 0.0462(15) 0.0604(17) 0.0426(15) 0.0162(13) 0.0044(12) 0.0122(13)
C24 0.0527(17) 0.0613(18) 0.0477(16) 0.0048(14) -0.0006(13) 0.0146(15)
C25 0.0516(18) 0.074(2) 0.0545(18) 0.0145(15) 0.0041(14) 0.0149(16)
C26 0.057(2) 0.097(3) 0.084(3) 0.003(2) -0.004(2) 0.001(2)
Fe2 0.0426(2) 0.0316(2) 0.0416(2) 0.00390(15) 0.00481(16) 0.00530(16)
Fe1 0.0346(2) 0.0357(2) 0.0473(2) 0.01141(16) -0.00002(16) 0.00183(16)
N1 0.0614(15) 0.0431(13) 0.0448(13) 0.0054(10) 0.0091(11) 0.0169(11)
O1 0.0515(11) 0.0555(12) 0.0368(10) 0.0039(8) -0.0014(8) 0.0153(9)

loop_
_atom_type_symbol
_atom_type_description
_atom_type_scat_dispersion_real
_atom_type_scat_dispersion_imag
_atom_type_scat_source
C C 0.0033 0.0016 'International Tables Vol C Tables 4.2.6.8 and 6.1.1.4'
H H 0.0000 0.0000 'International Tables Vol C Tables 4.2.6.8 and 6.1.1.4'
N N 0.0061 0.0033 'International Tables Vol C Tables 4.2.6.8 and 6.1.1.4'
O O 0.0106 0.0060 'International Tables Vol C Tables 4.2.6.8 and 6.1.1.4'
Fe Fe 0.3463 0.8444 'International Tables Vol C Tables 4.2.6.8 and 6.1.1.4'

loop_
_geom_angle_atom_site_label_1
_geom_angle_atom_site_label_2
_geom_angle_atom_site_label_3
_geom_angle
C20 C16 C17 107.9(3)
C20 C16 Fe2 69.83(17)
C17 C16 Fe2 69.93(17)
C20 C16 H16 126.1
C17 C16 H16 126.1
Fe2 C16 H16 125.8
C16 C17 C18 107.2(3)
C16 C17 Fe2 69.70(17)
C18 C17 Fe2 69.28(17)
C16 C17 H17 126.4
C18 C17 H17 126.4
Fe2 C17 H17 126.2
C19 C18 C17 108.2(3)
C19 C18 Fe2 69.92(18)
C17 C18 Fe2 69.84(18)
C19 C18 H18 125.9
C17 C18 H18 125.9
Fe2 C18 H18 125.9
C20 C19 C18 108.1(3)
C20 C19 Fe2 70.13(18)
C18 C19 Fe2 69.86(18)
C20 C19 H19 126.0
C18 C19 H19 126.0
Fe2 C19 H19 125.6
C19 C20 C16 108.7(3)
C19 C20 Fe2 69.81(18)
C16 C20 Fe2 69.80(17)
C19 C20 H20 125.7
C16 C20 H20 125.7
Fe2 C20 H20 126.3
C12 C11 C15 109.0(3)
C12 C11 Fe2 70.0(2)
C15 C11 Fe2 69.83(18)
C12 C11 H11 125.5
C15 C11 H11 125.5
Fe2 C11 H11 126.2
C11 C12 C13 107.5(3)
C11 C12 Fe2 69.38(19)
C13 C12 Fe2 69.67(17)
C11 C12 H12 126.3
C13 C12 H12 126.3
Fe2 C12 H12 126.3
C12 C13 C14 108.7(3)
C12 C13 Fe2 69.66(18)
C14 C13 Fe2 70.17(15)
C12 C13 H13 125.6
C14 C13 H13 125.6
Fe2 C13 H13 126.1
C15 C14 C13 106.6(3)
C15 C14 C3 129.4(3)
C13 C14 C3 124.0(3)
C15 C14 Fe2 68.79(16)
C13 C14 Fe2 68.73(15)
C3 C14 Fe2 128.55(19)
C11 C15 C14 108.1(3)
C11 C15 Fe2 69.37(19)
C14 C15 Fe2 70.44(16)
C11 C15 H15 125.9
C14 C15 H15 125.9
Fe2 C15 H15 125.8
C2 C3 C4 107.0(2)
C2 C3 C14 122.3(2)
C4 C3 C14 130.7(2)
C2 C3 Fe1 69.99(14)
C4 C3 Fe1 68.35(14)
C14 C3 Fe1 124.99(19)
C3 C4 C5 107.1(2)
C3 C4 C23 129.4(2)
C5 C4 C23 123.5(2)
C3 C4 Fe1 70.18(14)
C5 C4 Fe1 70.20(15)
C23 C4 Fe1 124.68(19)
C1 C5 C4 109.5(2)
C1 C5 Fe1 72.92(15)
C4 C5 Fe1 68.31(15)
C1 C5 H5 125.2
C4 C5 H5 125.2
Fe1 C5 H5 125.1
N1 C1 C5 127.7(2)
N1 C1 C2 125.6(2)
C5 C1 C2 106.7(2)
N1 C1 Fe1 131.65(19)
C5 C1 Fe1 67.29(15)
C2 C1 Fe1 67.72(15)
C1 C2 C3 109.6(2)
C1 C2 Fe1 72.40(15)
C3 C2 Fe1 69.02(14)
C1 C2 H2 125.2
C3 C2 H2 125.2
Fe1 C2 H2 124.9
C7 C6 C10 108.1(5)
C7 C6 Fe1 70.5(2)
C10 C6 Fe1 69.5(2)
C7 C6 H6 125.9
C10 C6 H6 125.9
Fe1 C6 H6 125.6
C6 C7 C8 109.3(4)
C6 C7 Fe1 70.5(2)
C8 C7 Fe1 69.8(2)
C6 C7 H7 125.3
C8 C7 H7 125.3
Fe1 C7 H7 125.9
C7 C8 C9 107.1(5)
C7 C8 Fe1 70.4(2)
C9 C8 Fe1 69.7(2)
C7 C8 H8 126.4
C9 C8 H8 126.4
Fe1 C8 H8 125.0
C10 C9 C8 106.5(5)
C10 C9 Fe1 69.5(2)
C8 C9 Fe1 69.7(2)
C10 C9 H9 126.7
C8 C9 H9 126.7
Fe1 C9 H9 125.7
C6 C10 C9 108.9(4)
C6 C10 Fe1 70.9(2)
C9 C10 Fe1 70.4(2)
C6 C10 H10 125.6
C9 C10 H10 125.6
Fe1 C10 H10 124.8
N1 C21 H21A 109.5
N1 C21 H21B 109.5
H21A C21 H21B 109.5
N1 C21 H21C 109.5
H21A C21 H21C 109.5
H21B C21 H21C 109.5
N1 C22 H22A 109.5
N1 C22 H22B 109.5
H22A C22 H22B 109.5
N1 C22 H22C 109.5
H22A C22 H22C 109.5
H22B C22 H22C 109.5
O1 C23 C4 113.6(2)
O1 C23 H23A 108.9
C4 C23 H23A 108.9
O1 C23 H23B 108.9
C4 C23 H23B 108.9
H23A C23 H23B 107.7
O1 C24 C25 109.8(3)
O1 C24 H24A 109.7
C25 C24 H24A 109.7
O1 C24 H24B 109.7
C25 C24 H24B 109.7
H24A C24 H24B 108.2
C26 C25 C24 179.3(4)
C25 C26 H26 180.0
C11 Fe2 C18 123.33(15)
C11 Fe2 C19 159.71(16)
C18 Fe2 C19 40.22(13)
C11 Fe2 C15 40.80(14)
C18 Fe2 C15 106.91(14)
C19 Fe2 C15 123.48(14)
C11 Fe2 C16 121.99(14)
C18 Fe2 C16 68.06(13)
C19 Fe2 C16 67.95(13)
C15 Fe2 C16 157.22(13)
C11 Fe2 C20 158.23(16)
C18 Fe2 C20 67.46(13)
C19 Fe2 C20 40.06(13)
C15 Fe2 C20 160.21(13)
C16 Fe2 C20 40.37(12)
C11 Fe2 C12 40.57(16)
C18 Fe2 C12 159.62(15)
C19 Fe2 C12 158.61(16)
C15 Fe2 C12 68.80(15)
C16 Fe2 C12 107.74(14)
C20 Fe2 C12 123.15(16)
C11 Fe2 C13 68.16(14)
C18 Fe2 C13 158.12(13)
C19 Fe2 C13 123.11(13)
C15 Fe2 C13 68.64(13)
C16 Fe2 C13 124.33(13)
C20 Fe2 C13 109.07(13)
C12 Fe2 C13 40.67(12)
C11 Fe2 C17 106.96(13)
C18 Fe2 C17 40.87(13)
C19 Fe2 C17 68.21(13)
C15 Fe2 C17 121.28(13)
C16 Fe2 C17 40.37(13)
C20 Fe2 C17 67.79(12)
C12 Fe2 C17 123.03(13)
C13 Fe2 C17 159.90(13)
C11 Fe2 C14 68.56(12)
C18 Fe2 C14 121.59(12)
C19 Fe2 C14 107.82(12)
C15 Fe2 C14 40.77(11)
C16 Fe2 C14 160.93(12)
C20 Fe2 C14 124.55(11)
C12 Fe2 C14 69.01(12)
C13 Fe2 C14 41.10(11)
C17 Fe2 C14 157.21(13)
C4 Fe1 C10 119.45(19)
C4 Fe1 C8 161.3(2)
C10 Fe1 C8 67.3(2)
C4 Fe1 C9 155.0(2)
C10 Fe1 C9 40.2(2)
C8 Fe1 C9 40.6(2)
C4 Fe1 C6 106.43(15)
C10 Fe1 C6 39.59(19)
C8 Fe1 C6 66.7(2)
C9 Fe1 C6 67.1(2)
C4 Fe1 C7 124.13(16)
C10 Fe1 C7 66.08(18)
C8 Fe1 C7 39.77(19)
C9 Fe1 C7 67.04(19)
C6 Fe1 C7 38.94(18)
C4 Fe1 C3 41.47(10)
C10 Fe1 C3 153.0(2)
C8 Fe1 C3 124.64(18)
C9 Fe1 C3 163.3(2)
C6 Fe1 C3 118.10(16)
C7 Fe1 C3 106.34(15)
C4 Fe1 C5 41.49(11)
C10 Fe1 C5 110.08(15)
C8 Fe1 C5 156.3(2)
C9 Fe1 C5 121.86(18)
C6 Fe1 C5 127.35(16)
C7 Fe1 C5 162.75(17)
C3 Fe1 C5 68.99(11)
C4 Fe1 C2 69.04(10)
C10 Fe1 C2 165.5(2)
C8 Fe1 C2 108.69(17)
C9 Fe1 C2 127.8(2)
C6 Fe1 C2 153.26(16)
C7 Fe1 C2 120.49(16)
C3 Fe1 C2 40.99(10)
C5 Fe1 C2 67.60(11)
C4 Fe1 C1 68.64(10)
C10 Fe1 C1 129.31(17)
C8 Fe1 C1 122.34(18)
C9 Fe1 C1 110.94(16)
C6 Fe1 C1 164.96(16)
C7 Fe1 C1 155.52(17)
C3 Fe1 C1 68.31(10)
C5 Fe1 C1 39.79(11)
C2 Fe1 C1 39.88(10)
C1 N1 C22 115.4(3)
C1 N1 C21 115.5(2)
C22 N1 C21 114.0(3)
C24 O1 C23 112.1(2)

loop_
_geom_bond_atom_site_label_1
_geom_bond_atom_site_label_2
_geom_bond_distance
C16 C20 1.407(4)
C16 C17 1.408(5)
C16 Fe2 2.038(3)
C16 H16 0.9300
C17 C18 1.423(5)
C17 Fe2 2.041(3)
C17 H17 0.9300
C18 C19 1.399(5)
C18 Fe2 2.034(3)
C18 H18 0.9300
C19 C20 1.395(5)
C19 Fe2 2.034(3)
C19 H19 0.9300
C20 Fe2 2.039(3)
C20 H20 0.9300
C11 C12 1.412(6)
C11 C15 1.418(5)
C11 Fe2 2.031(3)
C11 H11 0.9300
C12 C13 1.418(4)
C12 Fe2 2.040(3)
C12 H12 0.9300
C13 C14 1.439(4)
C13 Fe2 2.040(3)
C13 H13 0.9300
C14 C15 1.427(4)
C14 C3 1.467(4)
C14 Fe2 2.059(3)
C15 Fe2 2.037(3)
C15 H15 0.9300
C3 C2 1.431(4)
C3 C4 1.433(4)
C3 Fe1 2.036(2)
C4 C5 1.434(4)
C4 C23 1.497(4)
C4 Fe1 2.012(3)
C5 C1 1.413(4)
C5 Fe1 2.037(3)
C5 H5 0.9300
C1 N1 1.397(3)
C1 C2 1.420(4)
C1 Fe1 2.111(3)
C2 Fe1 2.049(3)
C2 H2 0.9300
C6 C7 1.356(6)
C6 C10 1.372(7)
C6 Fe1 2.034(4)
C6 H6 0.9300
C7 C8 1.381(7)
C7 Fe1 2.034(4)
C7 H7 0.9300
C8 C9 1.407(7)
C8 Fe1 2.027(4)
C8 H8 0.9300
C9 C10 1.388(7)
C9 Fe1 2.028(4)
C9 H9 0.9300
C10 Fe1 2.016(4)
C10 H10 0.9300
C21 N1 1.455(4)
C21 H21A 0.9600
C21 H21B 0.9600
C21 H21C 0.9600
C22 N1 1.444(4)
C22 H22A 0.9600
C22 H22B 0.9600
C22 H22C 0.9600
C23 O1 1.434(3)
C23 H23A 0.9700
C23 H23B 0.9700
C24 O1 1.403(3)
C24 C25 1.453(4)
C24 H24A 0.9700
C24 H24B 0.9700
C25 C26 1.167(5)
C26 H26 0.9300

loop_
_geom_torsion_atom_site_label_1
_geom_torsion_atom_site_label_2
_geom_torsion_atom_site_label_3
_geom_torsion_atom_site_label_4
_geom_torsion
C20 C16 C17 C18 0.4(3)
Fe2 C16 C17 C18 -59.4(2)
C20 C16 C17 Fe2 59.8(2)
C16 C17 C18 C19 0.0(3)
Fe2 C17 C18 C19 -59.6(2)
C16 C17 C18 Fe2 59.6(2)
C17 C18 C19 C20 -0.4(3)
Fe2 C18 C19 C20 -60.0(2)
C17 C18 C19 Fe2 59.6(2)
C18 C19 C20 C16 0.6(4)
Fe2 C19 C20 C16 -59.2(2)
C18 C19 C20 Fe2 59.8(2)
C17 C16 C20 C19 -0.6(4)
Fe2 C16 C20 C19 59.2(2)
C17 C16 C20 Fe2 -59.8(2)
C15 C11 C12 C13 -0.3(4)
Fe2 C11 C12 C13 -59.5(2)
C15 C11 C12 Fe2 59.1(2)
C11 C12 C13 C14 -0.2(4)
Fe2 C12 C13 C14 -59.5(2)
C11 C12 C13 Fe2 59.3(2)
C12 C13 C14 C15 0.6(3)
Fe2 C13 C14 C15 -58.56(19)
C12 C13 C14 C3 -177.9(3)
Fe2 C13 C14 C3 123.0(3)
C12 C13 C14 Fe2 59.2(2)
C12 C11 C15 C14 0.7(4)
Fe2 C11 C15 C14 60.0(2)
C12 C11 C15 Fe2 -59.3(2)
C13 C14 C15 C11 -0.8(3)
C3 C14 C15 C11 177.6(3)
Fe2 C14 C15 C11 -59.3(2)
C13 C14 C15 Fe2 58.52(19)
C3 C14 C15 Fe2 -123.1(3)
C15 C14 C3 C2 -165.8(3)
C13 C14 C3 C2 12.3(4)
Fe2 C14 C3 C2 101.0(3)
C15 C14 C3 C4 11.7(5)
C13 C14 C3 C4 -170.2(3)
Fe2 C14 C3 C4 -81.5(4)
C15 C14 C3 Fe1 -78.8(4)
C13 C14 C3 Fe1 99.3(3)
Fe2 C14 C3 Fe1 -171.97(13)
C2 C3 C4 C5 -1.2(3)
C14 C3 C4 C5 -179.0(3)
Fe1 C3 C4 C5 -60.81(18)
C2 C3 C4 C23 178.7(3)
C14 C3 C4 C23 0.9(5)
Fe1 C3 C4 C23 119.1(3)
C2 C3 C4 Fe1 59.60(17)
C14 C3 C4 Fe1 -118.2(3)
C3 C4 C5 C1 -0.8(3)
C23 C4 C5 C1 179.3(2)
Fe1 C4 C5 C1 -61.55(19)
C3 C4 C5 Fe1 60.79(17)
C23 C4 C5 Fe1 -119.1(3)
C4 C5 C1 N1 -175.3(3)
Fe1 C5 C1 N1 126.0(3)
C4 C5 C1 C2 2.4(3)
Fe1 C5 C1 C2 -56.31(18)
C4 C5 C1 Fe1 58.72(18)
N1 C1 C2 C3 174.6(2)
C5 C1 C2 C3 -3.2(3)
Fe1 C1 C2 C3 -59.23(18)
N1 C1 C2 Fe1 -126.2(3)
C5 C1 C2 Fe1 56.04(18)
C4 C3 C2 C1 2.7(3)
C14 C3 C2 C1 -179.2(2)
Fe1 C3 C2 C1 61.31(19)
C4 C3 C2 Fe1 -58.56(17)
C14 C3 C2 Fe1 119.5(2)
C10 C6 C7 C8 0.4(5)
Fe1 C6 C7 C8 -59.2(3)
C10 C6 C7 Fe1 59.6(3)
C6 C7 C8 C9 -0.7(5)
Fe1 C7 C8 C9 -60.4(3)
C6 C7 C8 Fe1 59.6(3)
C7 C8 C9 C10 0.8(5)
Fe1 C8 C9 C10 -60.0(3)
C7 C8 C9 Fe1 60.8(3)
C7 C6 C10 C9 0.1(5)
Fe1 C6 C10 C9 60.4(3)
C7 C6 C10 Fe1 -60.2(3)
C8 C9 C10 C6 -0.6(5)
Fe1 C9 C10 C6 -60.7(3)
C8 C9 C10 Fe1 60.1(3)
C3 C4 C23 O1 79.3(4)
C5 C4 C23 O1 -100.7(3)
Fe1 C4 C23 O1 171.30(18)
O1 C24 C25 C26 172(100)
C12 C11 Fe2 C18 -163.11(19)
C15 C11 Fe2 C18 76.7(2)
C12 C11 Fe2 C19 165.8(3)
C15 C11 Fe2 C19 45.6(4)
C12 C11 Fe2 C15 120.1(3)
C12 C11 Fe2 C16 -79.8(2)
C15 C11 Fe2 C16 160.05(19)
C12 C11 Fe2 C20 -48.9(4)
C15 C11 Fe2 C20 -169.1(3)
C15 C11 Fe2 C12 -120.1(3)
C12 C11 Fe2 C13 37.98(19)
C15 C11 Fe2 C13 -82.2(2)
C12 C11 Fe2 C17 -121.3(2)
C15 C11 Fe2 C17 118.5(2)
C12 C11 Fe2 C14 82.4(2)
C15 C11 Fe2 C14 -37.79(19)
C19 C18 Fe2 C11 -163.90(19)
C17 C18 Fe2 C11 76.9(2)
C17 C18 Fe2 C19 -119.2(3)
C19 C18 Fe2 C15 -122.24(19)
C17 C18 Fe2 C15 118.56(19)
C19 C18 Fe2 C16 81.4(2)
C17 C18 Fe2 C16 -37.85(19)
C19 C18 Fe2 C20 37.59(18)
C17 C18 Fe2 C20 -81.6(2)
C19 C18 Fe2 C12 163.2(4)
C17 C18 Fe2 C12 44.0(5)
C19 C18 Fe2 C13 -47.6(4)
C17 C18 Fe2 C13 -166.8(3)
C19 C18 Fe2 C17 119.2(3)
C19 C18 Fe2 C14 -80.2(2)
C17 C18 Fe2 C14 160.63(18)
C20 C19 Fe2 C11 160.9(3)
C18 C19 Fe2 C11 41.9(4)
C20 C19 Fe2 C18 118.9(3)
C20 C19 Fe2 C15 -165.09(17)
C18 C19 Fe2 C15 76.0(2)
C20 C19 Fe2 C16 37.29(18)
C18 C19 Fe2 C16 -81.6(2)
C18 C19 Fe2 C20 -118.9(3)
C20 C19 Fe2 C12 -45.1(4)
C18 C19 Fe2 C12 -164.0(3)
C20 C19 Fe2 C13 -80.3(2)
C18 C19 Fe2 C13 160.83(19)
C20 C19 Fe2 C17 81.0(2)
C18 C19 Fe2 C17 -37.96(19)
C20 C19 Fe2 C14 -122.92(18)
C18 C19 Fe2 C14 118.16(19)
C14 C15 Fe2 C11 -119.1(3)
C11 C15 Fe2 C18 -121.8(2)
C14 C15 Fe2 C18 119.07(19)
C11 C15 Fe2 C19 -162.7(2)
C14 C15 Fe2 C19 78.2(2)
C11 C15 Fe2 C16 -48.3(4)
C14 C15 Fe2 C16 -167.5(3)
C11 C15 Fe2 C20 168.0(4)
C14 C15 Fe2 C20 48.9(5)
C11 C15 Fe2 C12 37.1(2)
C14 C15 Fe2 C12 -82.0(2)
C11 C15 Fe2 C13 80.9(2)
C14 C15 Fe2 C13 -38.24(17)
C11 C15 Fe2 C17 -79.5(2)
C14 C15 Fe2 C17 161.33(18)
C11 C15 Fe2 C14 119.1(3)
C20 C16 Fe2 C11 162.9(2)
C17 C16 Fe2 C11 -78.2(2)
C20 C16 Fe2 C18 -80.5(2)
C17 C16 Fe2 C18 38.3(2)
C20 C16 Fe2 C19 -37.0(2)
C17 C16 Fe2 C19 81.8(2)
C20 C16 Fe2 C15 -161.9(3)
C17 C16 Fe2 C15 -43.1(4)
C17 C16 Fe2 C20 118.9(3)
C20 C16 Fe2 C12 120.7(2)
C17 C16 Fe2 C12 -120.5(2)
C20 C16 Fe2 C13 78.9(2)
C17 C16 Fe2 C13 -162.24(19)
C20 C16 Fe2 C17 -118.9(3)
C20 C16 Fe2 C14 43.7(4)
C17 C16 Fe2 C14 162.6(3)
C19 C20 Fe2 C11 -162.1(3)
C16 C20 Fe2 C11 -42.2(4)
C19 C20 Fe2 C18 -37.73(19)
C16 C20 Fe2 C18 82.2(2)
C16 C20 Fe2 C19 119.9(3)
C19 C20 Fe2 C15 39.3(5)
C16 C20 Fe2 C15 159.2(3)
C19 C20 Fe2 C16 -119.9(3)
C19 C20 Fe2 C12 162.02(19)
C16 C20 Fe2 C12 -78.1(2)
C19 C20 Fe2 C13 119.13(19)
C16 C20 Fe2 C13 -120.97(19)
C19 C20 Fe2 C17 -82.1(2)
C16 C20 Fe2 C17 37.8(2)
C19 C20 Fe2 C14 76.0(2)
C16 C20 Fe2 C14 -164.09(18)
C13 C12 Fe2 C11 118.8(3)
C11 C12 Fe2 C18 44.2(5)
C13 C12 Fe2 C18 163.0(3)
C11 C12 Fe2 C19 -166.5(3)
C13 C12 Fe2 C19 -47.7(4)
C11 C12 Fe2 C15 -37.30(19)
C13 C12 Fe2 C15 81.5(2)
C11 C12 Fe2 C16 118.8(2)
C13 C12 Fe2 C16 -122.4(2)
C11 C12 Fe2 C20 160.50(19)
C13 C12 Fe2 C20 -80.7(2)
C11 C12 Fe2 C13 -118.8(3)
C11 C12 Fe2 C17 77.0(2)
C13 C12 Fe2 C17 -164.18(19)
C11 C12 Fe2 C14 -81.1(2)
C13 C12 Fe2 C14 37.64(19)
C12 C13 Fe2 C11 -37.9(2)
C14 C13 Fe2 C11 82.0(2)
C12 C13 Fe2 C18 -164.1(3)
C14 C13 Fe2 C18 -44.2(4)
C12 C13 Fe2 C19 161.2(2)
C14 C13 Fe2 C19 -78.9(2)
C12 C13 Fe2 C15 -81.9(2)
C14 C13 Fe2 C15 37.94(17)
C12 C13 Fe2 C16 76.8(3)
C14 C13 Fe2 C16 -163.36(17)
C12 C13 Fe2 C20 119.0(2)
C14 C13 Fe2 C20 -121.10(19)
C14 C13 Fe2 C12 119.9(3)
C12 C13 Fe2 C17 41.7(5)
C14 C13 Fe2 C17 161.6(3)
C12 C13 Fe2 C14 -119.9(3)
C16 C17 Fe2 C11 119.8(2)
C18 C17 Fe2 C11 -121.7(2)
C16 C17 Fe2 C18 -118.5(3)
C16 C17 Fe2 C19 -81.1(2)
C18 C17 Fe2 C19 37.38(19)
C16 C17 Fe2 C15 161.97(19)
C18 C17 Fe2 C15 -79.5(2)
C18 C17 Fe2 C16 118.5(3)
C16 C17 Fe2 C20 -37.8(2)
C18 C17 Fe2 C20 80.7(2)
C16 C17 Fe2 C12 78.3(2)
C18 C17 Fe2 C12 -163.2(2)
C16 C17 Fe2 C13 47.1(4)
C18 C17 Fe2 C13 165.7(3)
C16 C17 Fe2 C14 -165.4(3)
C18 C17 Fe2 C14 -46.8(4)
C15 C14 Fe2 C11 37.8(2)
C13 C14 Fe2 C11 -80.9(2)
C3 C14 Fe2 C11 161.9(3)
C15 C14 Fe2 C18 -79.0(2)
C13 C14 Fe2 C18 162.23(19)
C3 C14 Fe2 C18 45.1(3)
C15 C14 Fe2 C19 -121.0(2)
C13 C14 Fe2 C19 120.29(19)
C3 C14 Fe2 C19 3.1(3)
C13 C14 Fe2 C15 -118.7(3)
C3 C14 Fe2 C15 124.1(3)
C15 C14 Fe2 C16 165.1(3)
C13 C14 Fe2 C16 46.4(4)
C3 C14 Fe2 C16 -70.8(5)
C15 C14 Fe2 C20 -162.0(2)
C13 C14 Fe2 C20 79.3(2)
C3 C14 Fe2 C20 -37.9(3)
C15 C14 Fe2 C12 81.5(2)
C13 C14 Fe2 C12 -37.3(2)
C3 C14 Fe2 C12 -154.4(3)
C15 C14 Fe2 C13 118.7(3)
C3 C14 Fe2 C13 -117.1(3)
C15 C14 Fe2 C17 -45.0(4)
C13 C14 Fe2 C17 -163.7(3)
C3 C14 Fe2 C17 79.2(4)
C3 C4 Fe1 C10 154.9(2)
C5 C4 Fe1 C10 -87.5(2)
C23 C4 Fe1 C10 30.2(3)
C3 C4 Fe1 C8 48.4(6)
C5 C4 Fe1 C8 166.0(5)
C23 C4 Fe1 C8 -76.3(6)
C3 C4 Fe1 C9 -175.0(4)
C5 C4 Fe1 C9 -57.4(4)
C23 C4 Fe1 C9 60.3(5)
C3 C4 Fe1 C6 114.1(2)
C5 C4 Fe1 C6 -128.4(2)
C23 C4 Fe1 C6 -10.7(3)
C3 C4 Fe1 C7 75.3(2)
C5 C4 Fe1 C7 -167.2(2)
C23 C4 Fe1 C7 -49.5(3)
C5 C4 Fe1 C3 117.5(2)
C23 C4 Fe1 C3 -124.8(3)
C3 C4 Fe1 C5 -117.5(2)
C23 C4 Fe1 C5 117.7(3)
C3 C4 Fe1 C2 -38.08(15)
C5 C4 Fe1 C2 79.46(16)
C23 C4 Fe1 C2 -162.8(3)
C3 C4 Fe1 C1 -80.98(16)
C5 C4 Fe1 C1 36.56(16)
C23 C4 Fe1 C1 154.3(3)
C6 C10 Fe1 C4 -80.0(3)
C9 C10 Fe1 C4 160.8(3)
C6 C10 Fe1 C8 80.4(3)
C9 C10 Fe1 C8 -38.7(3)
C6 C10 Fe1 C9 119.2(4)
C9 C10 Fe1 C6 -119.2(4)
C6 C10 Fe1 C7 37.0(3)
C9 C10 Fe1 C7 -82.2(3)
C6 C10 Fe1 C3 -41.9(5)
C9 C10 Fe1 C3 -161.1(3)
C6 C10 Fe1 C5 -124.9(3)
C9 C10 Fe1 C5 116.0(3)
C6 C10 Fe1 C2 157.1(5)
C9 C10 Fe1 C2 37.9(8)
C6 C10 Fe1 C1 -165.6(2)
C9 C10 Fe1 C1 75.3(3)
C7 C8 Fe1 C4 35.8(7)
C9 C8 Fe1 C4 153.5(5)
C7 C8 Fe1 C10 -79.4(3)
C9 C8 Fe1 C10 38.3(3)
C7 C8 Fe1 C9 -117.7(5)
C7 C8 Fe1 C6 -36.2(3)
C9 C8 Fe1 C6 81.5(3)
C9 C8 Fe1 C7 117.7(5)
C7 C8 Fe1 C3 72.8(3)
C9 C8 Fe1 C3 -169.5(3)
C7 C8 Fe1 C5 -167.8(3)
C9 C8 Fe1 C5 -50.1(6)
C7 C8 Fe1 C2 115.5(3)
C9 C8 Fe1 C2 -126.8(3)
C7 C8 Fe1 C1 157.4(3)
C9 C8 Fe1 C1 -84.9(4)
C10 C9 Fe1 C4 -42.6(5)
C8 C9 Fe1 C4 -160.2(3)
C8 C9 Fe1 C10 -117.6(4)
C10 C9 Fe1 C8 117.6(4)
C10 C9 Fe1 C6 37.2(3)
C8 C9 Fe1 C6 -80.4(3)
C10 C9 Fe1 C7 79.6(3)
C8 C9 Fe1 C7 -38.0(3)
C10 C9 Fe1 C3 149.1(5)
C8 C9 Fe1 C3 31.5(7)
C10 C9 Fe1 C5 -83.7(3)
C8 C9 Fe1 C5 158.7(3)
C10 C9 Fe1 C2 -168.8(2)
C8 C9 Fe1 C2 73.7(4)
C10 C9 Fe1 C1 -126.7(3)
C8 C9 Fe1 C1 115.7(3)
C7 C6 Fe1 C4 -124.5(3)
C10 C6 Fe1 C4 116.6(3)
C7 C6 Fe1 C10 119.0(4)
C7 C6 Fe1 C8 37.0(3)
C10 C6 Fe1 C8 -82.0(3)
C7 C6 Fe1 C9 81.3(3)
C10 C6 Fe1 C9 -37.7(3)
C10 C6 Fe1 C7 -119.0(4)
C7 C6 Fe1 C3 -81.2(3)
C10 C6 Fe1 C3 159.9(3)
C7 C6 Fe1 C5 -165.2(2)
C10 C6 Fe1 C5 75.8(3)
C7 C6 Fe1 C2 -48.5(5)
C10 C6 Fe1 C2 -167.5(3)
C7 C6 Fe1 C1 167.0(5)
C10 C6 Fe1 C1 48.0(7)
C6 C7 Fe1 C4 72.8(3)
C8 C7 Fe1 C4 -166.9(3)
C6 C7 Fe1 C10 -37.6(3)
C8 C7 Fe1 C10 82.7(4)
C6 C7 Fe1 C8 -120.3(4)
C6 C7 Fe1 C9 -81.5(3)
C8 C7 Fe1 C9 38.8(3)
C8 C7 Fe1 C6 120.3(4)
C6 C7 Fe1 C3 114.7(3)
C8 C7 Fe1 C3 -125.0(3)
C6 C7 Fe1 C5 43.1(6)
C8 C7 Fe1 C5 163.4(4)
C6 C7 Fe1 C2 157.0(3)
C8 C7 Fe1 C2 -82.8(3)
C6 C7 Fe1 C1 -171.9(3)
C8 C7 Fe1 C1 -51.6(5)
C2 C3 Fe1 C4 -118.6(2)
C14 C3 Fe1 C4 125.4(3)
C2 C3 Fe1 C10 -172.8(3)
C4 C3 Fe1 C10 -54.2(4)
C14 C3 Fe1 C10 71.1(4)
C2 C3 Fe1 C8 78.4(3)
C4 C3 Fe1 C8 -163.0(2)
C14 C3 Fe1 C8 -37.7(3)
C2 C3 Fe1 C9 54.0(6)
C4 C3 Fe1 C9 172.6(5)
C14 C3 Fe1 C9 -62.1(6)
C2 C3 Fe1 C6 158.3(2)
C4 C3 Fe1 C6 -83.1(2)
C14 C3 Fe1 C6 42.2(3)
C2 C3 Fe1 C7 117.9(2)
C4 C3 Fe1 C7 -123.5(2)
C14 C3 Fe1 C7 1.9(3)
C2 C3 Fe1 C5 -79.60(16)
C4 C3 Fe1 C5 39.00(16)
C14 C3 Fe1 C5 164.4(3)
C4 C3 Fe1 C2 118.6(2)
C14 C3 Fe1 C2 -116.0(3)
C2 C3 Fe1 C1 -36.75(15)
C4 C3 Fe1 C1 81.85(16)
C14 C3 Fe1 C1 -152.8(3)
C1 C5 Fe1 C4 119.9(2)
C1 C5 Fe1 C10 -128.0(2)
C4 C5 Fe1 C10 112.1(2)
C1 C5 Fe1 C8 -48.9(5)
C4 C5 Fe1 C8 -168.8(4)
C1 C5 Fe1 C9 -84.9(3)
C4 C5 Fe1 C9 155.2(3)
C1 C5 Fe1 C6 -169.1(2)
C4 C5 Fe1 C6 71.0(2)
C1 C5 Fe1 C7 158.2(5)
C4 C5 Fe1 C7 38.3(5)
C1 C5 Fe1 C3 80.93(16)
C4 C5 Fe1 C3 -38.98(15)
C1 C5 Fe1 C2 36.67(15)
C4 C5 Fe1 C2 -83.23(16)
C4 C5 Fe1 C1 -119.9(2)
C1 C2 Fe1 C4 -81.38(16)
C3 C2 Fe1 C4 38.51(15)
C1 C2 Fe1 C10 47.1(7)
C3 C2 Fe1 C10 166.9(6)
C1 C2 Fe1 C8 118.4(2)
C3 C2 Fe1 C8 -121.7(2)
C1 C2 Fe1 C9 77.2(3)
C3 C2 Fe1 C9 -163.0(2)
C1 C2 Fe1 C6 -166.4(3)
C3 C2 Fe1 C6 -46.5(4)
C1 C2 Fe1 C7 160.5(2)
C3 C2 Fe1 C7 -79.6(2)
C1 C2 Fe1 C3 -119.9(2)
C1 C2 Fe1 C5 -36.59(15)
C3 C2 Fe1 C5 83.30(16)
C3 C2 Fe1 C1 119.9(2)
N1 C1 Fe1 C4 -159.1(3)
C5 C1 Fe1 C4 -38.07(16)
C2 C1 Fe1 C4 82.48(16)
N1 C1 Fe1 C10 -47.8(4)
C5 C1 Fe1 C10 73.2(3)
C2 C1 Fe1 C10 -166.3(3)
N1 C1 Fe1 C8 38.0(3)
C5 C1 Fe1 C8 159.0(2)
C2 C1 Fe1 C8 -80.4(2)
N1 C1 Fe1 C9 -5.9(4)
C5 C1 Fe1 C9 115.1(3)
C2 C1 Fe1 C9 -124.4(3)
N1 C1 Fe1 C6 -85.6(6)
C5 C1 Fe1 C6 35.4(6)
C2 C1 Fe1 C6 155.9(6)
N1 C1 Fe1 C7 74.4(4)
C5 C1 Fe1 C7 -164.6(3)
C2 C1 Fe1 C7 -44.0(4)
N1 C1 Fe1 C3 156.2(3)
C5 C1 Fe1 C3 -82.81(17)
C2 C1 Fe1 C3 37.74(15)
N1 C1 Fe1 C5 -121.0(3)
C2 C1 Fe1 C5 120.6(2)
N1 C1 Fe1 C2 118.5(3)
C5 C1 Fe1 C2 -120.6(2)
C5 C1 N1 C22 -14.5(4)
C2 C1 N1 C22 168.2(3)
Fe1 C1 N1 C22 77.5(4)
C5 C1 N1 C21 -151.0(3)
C2 C1 N1 C21 31.6(4)
Fe1 C1 N1 C21 -59.1(4)
C25 C24 O1 C23 179.0(3)
C4 C23 O1 C24 66.7(3)
